data_7211567
loop_
_publ_author_name
'Song, Yu-Fei'
'Long, De-Liang'
'Cronin, Leroy'

_publ_section_title
;
 Hybrid polyoxometalate clusters with appended aromatic platforms
;
_journal_issue 1
_journal_name_full CrystEngComm
_journal_page_first 109
_journal_paper_doi 10.1039/b910434h
_journal_volume 12
_journal_year 2010
_chemical_formula_sum 'C70 H140 Mn Mo6 N5 O28'
_chemical_formula_weight 2130.45
_chemical_name_systematic
;
?
;
_space_group_IT_number 110
_symmetry_cell_setting tetragonal
_symmetry_space_group_name_Hall 'I 4bw -2c'
_symmetry_space_group_name_H-M 'I 41 c d'
_atom_sites_solution_hydrogens geom
_atom_sites_solution_primary direct
_atom_sites_solution_secondary difmap
_audit_creation_method SHELXL-97
_cell_angle_alpha 90.00
_cell_angle_beta 90.00
_cell_angle_gamma 90.00
_cell_formula_units_Z 16
_cell_length_a 31.8004(6)
_cell_length_b 31.8004(6)
_cell_length_c 36.9032(16)
_cell_measurement_reflns_used 4871
_cell_measurement_temperature 100(2)
_cell_measurement_theta_max 21.7
_cell_measurement_theta_min 2.4
_cell_volume 37318.9(19)
_computing_cell_refinement Apex2
_computing_data_collection Apex2
_computing_data_reduction Apex2
_computing_structure_refinement 'SHELXL-97 (Sheldrick, 1997)'
_computing_structure_solution 'SHELXS-97 (Sheldrick, 1997)'
_diffrn_ambient_temperature 100(2)
_diffrn_measured_fraction_theta_full 0.994
_diffrn_measured_fraction_theta_max 0.994
_diffrn_measurement_device_type 'Bruker Apex CCD'
_diffrn_measurement_method '\w scans'
_diffrn_radiation_monochromator graphite
_diffrn_radiation_source 'fine-focus sealed tube'
_diffrn_radiation_type MoK\a
_diffrn_radiation_wavelength 0.71073
_diffrn_reflns_av_R_equivalents 0.0816
_diffrn_reflns_av_sigmaI/netI 0.0627
_diffrn_reflns_limit_h_max 33
_diffrn_reflns_limit_h_min -33
_diffrn_reflns_limit_k_max 32
_diffrn_reflns_limit_k_min -26
_diffrn_reflns_limit_l_max 32
_diffrn_reflns_limit_l_min -38
_diffrn_reflns_number 54876
_diffrn_reflns_theta_full 22.03
_diffrn_reflns_theta_max 22.03
_diffrn_reflns_theta_min 0.85
_diffrn_standards_decay_% none
_diffrn_standards_interval_time none
_exptl_absorpt_coefficient_mu 0.983
_exptl_absorpt_correction_T_max 0.8912
_exptl_absorpt_correction_T_min 0.8430
_exptl_absorpt_correction_type empirical
_exptl_absorpt_process_details SADBAS
_exptl_crystal_colour orange
_exptl_crystal_density_diffrn 1.517
_exptl_crystal_density_method 'not measured'
_exptl_crystal_description block
_exptl_crystal_F_000 17536
_exptl_crystal_size_max 0.18
_exptl_crystal_size_mid 0.13
_exptl_crystal_size_min 0.12
_refine_diff_density_max 0.81
_refine_diff_density_min -0.51
_refine_diff_density_rms 0.11
_refine_ls_abs_structure_details 'Flack H D (1983), Acta Cryst. A39, 876-881'
_refine_ls_abs_structure_Flack 0.00(19)
_refine_ls_extinction_coef none
_refine_ls_extinction_method none
_refine_ls_goodness_of_fit_ref 1.033
_refine_ls_hydrogen_treatment riding
_refine_ls_matrix_type full
_refine_ls_number_parameters 739
_refine_ls_number_reflns 10663
_refine_ls_number_restraints 4
_refine_ls_restrained_S_all 1.034
_refine_ls_R_factor_all 0.0738
_refine_ls_R_factor_gt 0.0570
_refine_ls_shift/su_max 0.001
_refine_ls_shift/su_mean 0.000
_refine_ls_structure_factor_coef Fsqd
_refine_ls_weighting_details 'calc w=1/[\s^2^(Fo^2^)+(0.0668P)^2^+457.0359P] where P=(Fo^2^+2Fc^2^)/3'
_refine_ls_weighting_scheme calc
_refine_ls_wR_factor_gt 0.1384
_refine_ls_wR_factor_ref 0.1524
_reflns_number_gt 8880
_reflns_number_total 10663
_reflns_threshold_expression >2sigma(I)
_cod_data_source_file b910434h.txt
_cod_data_source_block ys08701
_cod_depositor_comments
;
The following automatic conversions were performed:

'_symmetry_cell_setting' value 'Tetragonal' changed to 'tetragonal'
according to /home/saulius/struct/CIF-dictionaries/cif_core.dic
dictionary named 'cif_core.dic' version 2.4.2 from 2011-04-26.

Automatic conversion script
Id: cif_fix_values 1891 2012-01-12 08:04:46Z andrius 
;
_cod_original_sg_symbol_H-M I4(1)cd
_cod_database_code 7211567

loop_
_symmetry_equiv_pos_as_xyz
'x, y, z'
'-x+1/2, -y+1/2, z+1/2'
'-y, x+1/2, z+1/4'
'y+1/2, -x, z+3/4'
'x, -y, z+1/2'
'-x+1/2, y+1/2, z'
'-y, -x+1/2, z+3/4'
'y+1/2, x, z+1/4'
'x+1/2, y+1/2, z+1/2'
'-x+1, -y+1, z+1'
'-y+1/2, x+1, z+3/4'
'y+1, -x+1/2, z+5/4'
'x+1/2, -y+1/2, z+1'
'-x+1, y+1, z+1/2'
'-y+1/2, -x+1, z+5/4'
'y+1, x+1/2, z+3/4'

loop_
_atom_site_label
_atom_site_type_symbol
_atom_site_fract_x
_atom_site_fract_y
_atom_site_fract_z
_atom_site_U_iso_or_equiv
_atom_site_adp_type
_atom_site_occupancy
_atom_site_symmetry_multiplicity
_atom_site_calc_flag
_atom_site_refinement_flags
_atom_site_disorder_assembly
_atom_site_disorder_group
Mo1 Mo 0.05954(3) 0.25136(4) 0.85646(3) 0.0360(3) Uani 1 1 d . . .
Mo2 Mo 0.01482(3) 0.30549(4) 1.00199(3) 0.0338(3) Uani 1 1 d . . .
Mo3 Mo -0.01040(3) 0.17220(3) 0.86074(3) 0.0362(3) Uani 1 1 d . . .
Mo4 Mo -0.05588(4) 0.22694(4) 1.00578(3) 0.0359(3) Uani 1 1 d . . .
Mo5 Mo 0.07315(4) 0.31747(4) 0.92677(3) 0.0370(3) Uani 1 1 d . . .
Mo6 Mo -0.06771(4) 0.15912(4) 0.93614(3) 0.0383(3) Uani 1 1 d . . .
Mn Mn 0.00213(6) 0.23890(5) 0.93131(6) 0.0273(4) Uani 1 1 d . . .
O1 O 0.0128(3) 0.2321(3) 0.9828(2) 0.031(2) Uani 1 1 d . . .
O2 O 0.0465(2) 0.1930(2) 0.8599(3) 0.035(2) Uani 1 1 d . . .
O3 O 0.0028(3) 0.3034(2) 0.9400(2) 0.029(2) Uani 1 1 d . . .
O4 O -0.0575(3) 0.2340(3) 0.9429(2) 0.035(2) Uani 1 1 d . . .
O5 O 0.0675(3) 0.3025(3) 0.9763(3) 0.040(2) Uani 1 1 d . . .
O6 O -0.0593(3) 0.1058(3) 0.9355(3) 0.052(3) Uani 1 1 d . . .
O7 O 0.0057(3) 0.3588(2) 1.0053(3) 0.046(2) Uani 1 1 d . . .
O8 O 0.0615(2) 0.2437(3) 0.9196(3) 0.034(2) Uani 1 1 d . . .
O9 O 0.0660(3) 0.3709(3) 0.9269(3) 0.050(3) Uani 1 1 d . . .
O10 O -0.0015(3) 0.1192(3) 0.8568(3) 0.050(2) Uani 1 1 d . . .
O11 O 0.1258(3) 0.3099(3) 0.9216(3) 0.054(3) Uani 1 1 d . . .
O12 O 0.0019(3) 0.1739(2) 0.9229(3) 0.039(2) Uani 1 1 d . . .
O13 O -0.1092(3) 0.2321(3) 1.0088(3) 0.050(3) Uani 1 1 d . . .
O14 O -0.0502(3) 0.1722(3) 0.9844(2) 0.036(2) Uani 1 1 d . . .
O15 O -0.0086(3) 0.2447(2) 0.8804(2) 0.032(2) Uani 1 1 d . . .
O16 O -0.0633(3) 0.1743(3) 0.8856(2) 0.038(2) Uani 1 1 d . . .
O17 O -0.0424(2) 0.2862(3) 1.0024(2) 0.035(2) Uani 1 1 d . . .
O18 O 0.1120(3) 0.2471(3) 0.8516(3) 0.048(2) Uani 1 1 d . . .
O19 O 0.0536(3) 0.3068(3) 0.8790(3) 0.038(2) Uani 1 1 d . . .
O20 O 0.0423(3) 0.2638(3) 0.8149(3) 0.052(3) Uani 1 1 d . . .
O21 O -0.0284(3) 0.1870(3) 0.8195(2) 0.044(2) Uani 1 1 d . . .
O22 O -0.1213(3) 0.1640(3) 0.9400(3) 0.056(3) Uani 1 1 d . . .
O23 O -0.0390(3) 0.2144(3) 1.0477(2) 0.046(2) Uani 1 1 d . . .
O24 O 0.0318(3) 0.2899(3) 1.0434(3) 0.047(2) Uani 1 1 d . . .
O25 O 0.0316(13) 0.0832(14) 0.0189(12) 0.167(15) Uiso 0.50 1 d P . .
O25' O 0.0154(11) 0.0554(11) 0.0011(10) 0.131(11) Uiso 0.50 1 d P . .
O26' O 0.2047(14) 0.2289(15) 0.9091(14) 0.154(16) Uiso 0.45 1 d P . .
O26 O 0.1955(12) 0.2120(12) 0.8854(11) 0.149(13) Uiso 0.55 1 d P . .
O27' O 0.7988(8) 0.1918(8) 0.9267(7) 0.112(8) Uiso 0.60 1 d P . .
O27 O 0.7736(11) 0.1646(11) 0.9477(10) 0.098(10) Uiso 0.40 1 d P . .
O28 O 0.8350(9) 0.2946(8) 0.9855(8) 0.037(7) Uiso 0.30 1 d P . .
O28' O 0.7934(11) 0.2735(11) 0.9419(11) 0.073(11) Uiso 0.30 1 d P . .
O28" O 0.8024(7) 0.2835(7) 0.9726(7) 0.048(6) Uiso 0.40 1 d P . .
N1 N -0.0919(4) 0.3257(4) 0.8841(3) 0.046(3) Uani 1 1 d . . .
N2 N 0.0951(4) 0.1519(4) 0.9785(3) 0.047(3) Uani 1 1 d . . .
N3 N 0.8576(6) 0.1068(6) 0.8274(6) 0.105(6) Uiso 1 1 d . B .
N4 N 0.6114(6) 0.3585(6) 0.7796(6) 0.105(6) Uiso 1 1 d . G .
N5 N 0.0887(5) 0.3936(5) 0.8099(5) 0.084(4) Uiso 1 1 d . . .
C10 C -0.0623(4) 0.2962(4) 0.9020(3) 0.030(3) Uani 1 1 d . . .
C11 C -0.0848(4) 0.2639(4) 0.9258(4) 0.042(4) Uani 1 1 d . . .
H11A H -0.1007 0.2790 0.9448 0.051 Uiso 1 1 calc R . .
H11B H -0.1053 0.2485 0.9107 0.051 Uiso 1 1 calc R . .
C12 C -0.0403(4) 0.2759(4) 0.8699(3) 0.031(3) Uani 1 1 d . . .
H12A H -0.0616 0.2621 0.8544 0.037 Uiso 1 1 calc R . .
H12B H -0.0265 0.2981 0.8553 0.037 Uiso 1 1 calc R . .
C13 C -0.0333(4) 0.3245(4) 0.9234(4) 0.039(3) Uani 1 1 d . . .
H13A H -0.0228 0.3468 0.9071 0.047 Uiso 1 1 calc R . .
H13B H -0.0498 0.3382 0.9428 0.047 Uiso 1 1 calc R . .
C14 C -0.1274(5) 0.3328(5) 0.8954(5) 0.068(5) Uani 1 1 d . . .
H14 H -0.1374 0.3181 0.9161 0.081 Uiso 1 1 calc R . .
C15 C -0.1549(5) 0.3635(5) 0.8776(6) 0.068(5) Uani 1 1 d . . .
C16 C -0.1461(5) 0.3823(6) 0.8473(5) 0.069(5) Uani 1 1 d . . .
H16 H -0.1199 0.3771 0.8359 0.083 Uiso 1 1 calc R . .
C17 C -0.1745(7) 0.4099(7) 0.8316(7) 0.101(7) Uiso 1 1 d . . .
H17 H -0.1665 0.4239 0.8099 0.121 Uiso 1 1 calc R . .
C18 C -0.2128(7) 0.4176(7) 0.8456(7) 0.101(7) Uiso 1 1 d . . .
H18 H -0.2313 0.4369 0.8340 0.121 Uiso 1 1 calc R . .
C19 C -0.2242(10) 0.3987(10) 0.8749(9) 0.156(11) Uiso 1 1 d . . .
H19 H -0.2525 0.3998 0.8829 0.188 Uiso 1 1 calc R . .
C20 C -0.1920(10) 0.3750(9) 0.8957(9) 0.152(11) Uiso 1 1 d . . .
H20 H -0.1963 0.3679 0.9204 0.183 Uiso 1 1 calc R . .
C21 C 0.0673(4) 0.1815(4) 0.9609(4) 0.036(3) Uani 1 1 d . . .
C22 C 0.0367(4) 0.1515(4) 0.9390(4) 0.040(3) Uani 1 1 d . . .
H22A H 0.0528 0.1371 0.9197 0.048 Uiso 1 1 calc R . .
H22B H 0.0255 0.1297 0.9556 0.048 Uiso 1 1 calc R . .
C23 C 0.0453(4) 0.2032(4) 0.9928(4) 0.040(4) Uani 1 1 d . . .
H23A H 0.0330 0.1813 1.0086 0.048 Uiso 1 1 calc R . .
H23B H 0.0667 0.2184 1.0072 0.048 Uiso 1 1 calc R . .
C24 C 0.0895(4) 0.2128(4) 0.9357(4) 0.043(4) Uani 1 1 d . . .
H24A H 0.1116 0.2277 0.9495 0.052 Uiso 1 1 calc R . .
H24B H 0.1035 0.1970 0.9160 0.052 Uiso 1 1 calc R . .
C25 C 0.1343(5) 0.1511(5) 0.9716(5) 0.059(4) Uani 1 1 d . . .
H25 H 0.1448 0.1703 0.9541 0.071 Uiso 1 1 calc R . .
C26 C 0.1651(4) 0.1218(5) 0.9893(4) 0.050(4) Uani 1 1 d . . .
C27 C 0.1504(5) 0.0909(7) 1.0144(5) 0.078(6) Uani 1 1 d . . .
H27 H 0.1216 0.0885 1.0209 0.093 Uiso 1 1 calc R . .
C28 C 0.1813(6) 0.0647(6) 1.0284(5) 0.076(5) Uani 1 1 d . . .
H28 H 0.1728 0.0430 1.0445 0.091 Uiso 1 1 calc R . .
C29 C 0.2227(6) 0.0680(7) 1.0209(5) 0.083(6) Uani 1 1 d . . .
H29 H 0.2425 0.0500 1.0322 0.100 Uiso 1 1 calc R . .
C30 C 0.2351(6) 0.0970(8) 0.9972(7) 0.104(8) Uani 1 1 d . . .
H30 H 0.2642 0.0985 0.9918 0.125 Uiso 1 1 calc R . .
C31 C 0.2086(5) 0.1251(6) 0.9801(6) 0.086(6) Uani 1 1 d . . .
H31 H 0.2187 0.1453 0.9633 0.103 Uiso 1 1 calc R . .
C41 C 0.8913(6) 0.0862(6) 0.8478(6) 0.086(6) Uiso 1 1 d . . .
H41A H 0.9180 0.1003 0.8414 0.103 Uiso 1 1 calc R . .
H41B H 0.8862 0.0915 0.8739 0.103 Uiso 1 1 calc R . .
C42 C 0.8976(7) 0.0409(7) 0.8433(7) 0.113(8) Uiso 1 1 d . . .
H42A H 0.8727 0.0263 0.8534 0.136 Uiso 1 1 calc R . .
H42B H 0.8985 0.0347 0.8170 0.136 Uiso 1 1 calc R . .
C43 C 0.9338(6) 0.0236(7) 0.8593(6) 0.097(6) Uiso 1 1 d . . .
H43A H 0.9340 0.0335 0.8848 0.116 Uiso 1 1 calc R . .
H43B H 0.9581 0.0371 0.8473 0.116 Uiso 1 1 calc R . .
C44 C 0.9429(10) -0.0199(10) 0.8606(10) 0.142(12) Uiso 0.80 1 d P . .
H44A H 0.9689 -0.0244 0.8743 0.213 Uiso 1 1 calc R . .
H44B H 0.9465 -0.0306 0.8358 0.213 Uiso 1 1 calc R . .
H44C H 0.9198 -0.0349 0.8724 0.213 Uiso 1 1 calc R . .
C45 C 0.8588(7) 0.1549(7) 0.8384(7) 0.107(7) Uiso 1 1 d . . .
C46 C 0.8284(9) 0.1873(9) 0.8211(8) 0.151(11) Uiso 1 1 d . . .
H46A H 0.8331 0.1882 0.7945 0.181 Uiso 1 1 calc R . .
H46B H 0.7990 0.1785 0.8254 0.181 Uiso 1 1 calc R . .
C47 C 0.8354(8) 0.2300(7) 0.8368(7) 0.123(8) Uiso 1 1 d D . .
H47A H 0.8651 0.2382 0.8330 0.148 Uiso 1 1 calc R . .
H47B H 0.8302 0.2289 0.8632 0.148 Uiso 1 1 calc R . .
C48 C 0.8065(10) 0.2640(9) 0.8197(9) 0.149(13) Uiso 0.80 1 d PD . .
H48A H 0.8121 0.2912 0.8312 0.223 Uiso 1 1 calc R . .
H48B H 0.7770 0.2562 0.8234 0.223 Uiso 1 1 calc R . .
H48C H 0.8123 0.2660 0.7937 0.223 Uiso 1 1 calc R . .
C49 C 0.8148(7) 0.0895(7) 0.8338(6) 0.102(7) Uiso 1 1 d . . .
H49A H 0.8153 0.0588 0.8292 0.122 Uiso 1 1 calc R A 1
H49B H 0.7950 0.1023 0.8163 0.122 Uiso 1 1 calc R A 1
C50 C 0.7987(7) 0.0973(7) 0.8720(6) 0.102(7) Uiso 1 1 d . B 1
H50A H 0.7940 0.1277 0.8760 0.123 Uiso 1 1 calc R B 1
H50B H 0.8192 0.0870 0.8901 0.123 Uiso 1 1 calc R B 1
C51 C 0.7550(7) 0.0717(6) 0.8754(6) 0.054(6) Uiso 0.70 1 d P B 1
H51A H 0.7398 0.0807 0.8975 0.065 Uiso 0.70 1 calc PR B 1
H51B H 0.7370 0.0777 0.8541 0.065 Uiso 0.70 1 calc PR B 1
C51' C 0.8088(16) 0.0504(16) 0.8791(15) 0.055(13) Uiso 0.30 1 d P C 2
C52 C 0.7647(5) 0.0245(5) 0.8774(5) 0.072(5) Uiso 1 1 d . B 1
H52A H 0.7456 0.0110 0.8946 0.108 Uiso 1 1 calc R B 1
H52B H 0.7938 0.0205 0.8854 0.108 Uiso 1 1 calc R B 1
H52C H 0.7610 0.0119 0.8534 0.108 Uiso 1 1 calc R B 1
C53 C 0.8634(7) 0.1025(7) 0.7883(7) 0.114(8) Uiso 1 1 d . . .
H53A H 0.8375 0.1129 0.7763 0.137 Uiso 1 1 calc R B .
H53B H 0.8657 0.0721 0.7827 0.137 Uiso 1 1 calc R . .
C54 C 0.9015(10) 0.1250(10) 0.7702(9) 0.164(12) Uiso 1 1 d . B .
H54A H 0.9277 0.1125 0.7798 0.196 Uiso 1 1 calc R D 1
H54B H 0.9011 0.1550 0.7775 0.196 Uiso 1 1 calc R D 1
C55 C 0.9030(9) 0.1227(8) 0.7253(7) 0.129(9) Uiso 1 1 d . B 1
H55A H 0.8745 0.1231 0.7144 0.155 Uiso 1 1 calc R B 1
H55B H 0.9204 0.1453 0.7147 0.155 Uiso 1 1 calc R B 1
C56 C 0.9214(9) 0.0847(9) 0.7227(8) 0.080(8) Uiso 0.65 1 d P . .
H56A H 0.9245 0.0771 0.6971 0.120 Uiso 0.65 1 calc PR B 1
H56B H 0.9039 0.0636 0.7349 0.120 Uiso 0.65 1 calc PR B 1
H56C H 0.9492 0.0856 0.7341 0.120 Uiso 0.65 1 calc PR B 1
C56' C 0.933(2) 0.154(2) 0.698(2) 0.13(3) Uiso 0.35 1 d P E 2
C57 C 0.6548(7) 0.3509(7) 0.7635(7) 0.108(7) Uiso 1 1 d . . .
H57A H 0.6533 0.3535 0.7368 0.129 Uiso 1 1 calc R F 1
H57B H 0.6744 0.3728 0.7725 0.129 Uiso 1 1 calc R F 1
C58 C 0.6709(8) 0.3104(8) 0.7726(8) 0.098(8) Uiso 0.80 1 d P G 1
H58A H 0.6540 0.2880 0.7609 0.118 Uiso 1 1 calc R G 1
H58B H 0.6702 0.3061 0.7992 0.118 Uiso 1 1 calc R G 1
C59 C 0.7173(8) 0.3093(8) 0.7584(8) 0.080(8) Uiso 0.70 1 d P G 1
H59A H 0.7279 0.2802 0.7607 0.096 Uiso 0.70 1 calc PR G 1
H59B H 0.7169 0.3163 0.7322 0.096 Uiso 0.70 1 calc PR G 1
C59' C 0.7038(18) 0.3252(18) 0.7969(16) 0.069(16) Uiso 0.30 1 d P H 2
C60 C 0.7469(8) 0.3372(7) 0.7762(7) 0.121(8) Uiso 1 1 d . G 1
H60A H 0.7614 0.3542 0.7579 0.181 Uiso 1 1 calc R G 1
H60B H 0.7676 0.3204 0.7896 0.181 Uiso 1 1 calc R G 1
H60C H 0.7318 0.3556 0.7930 0.181 Uiso 1 1 calc R G 1
C61 C 0.6147(6) 0.3627(6) 0.8221(5) 0.086(6) Uiso 1 1 d . . .
H61A H 0.5861 0.3680 0.8316 0.103 Uiso 1 1 calc R G .
H61B H 0.6239 0.3352 0.8318 0.103 Uiso 1 1 calc R . .
C62 C 0.6436(6) 0.3961(6) 0.8375(5) 0.081(6) Uiso 1 1 d . G .
H62A H 0.6730 0.3900 0.8305 0.098 Uiso 1 1 calc R . .
H62B H 0.6359 0.4239 0.8275 0.098 Uiso 1 1 calc R . .
C63 C 0.6397(7) 0.3967(7) 0.8774(6) 0.094(6) Uiso 1 1 d . . .
H63A H 0.6096 0.3977 0.8840 0.113 Uiso 1 1 calc R G .
H63B H 0.6515 0.3703 0.8873 0.113 Uiso 1 1 calc R . .
C64 C 0.6605(8) 0.4311(8) 0.8939(7) 0.134(9) Uiso 1 1 d . G .
H64A H 0.6585 0.4285 0.9203 0.200 Uiso 1 1 calc R . .
H64B H 0.6471 0.4574 0.8862 0.200 Uiso 1 1 calc R . .
H64C H 0.6901 0.4312 0.8866 0.200 Uiso 1 1 calc R . .
C65 C 0.5953(6) 0.3979(6) 0.7623(6) 0.087(6) Uiso 1 1 d . . .
H65A H 0.6136 0.4216 0.7697 0.105 Uiso 1 1 calc R G .
H65B H 0.5977 0.3950 0.7356 0.105 Uiso 1 1 calc R . .
C66 C 0.5511(6) 0.4087(6) 0.7712(6) 0.092(6) Uiso 1 1 d . G .
H66A H 0.5476 0.4092 0.7979 0.110 Uiso 1 1 calc R . .
H66B H 0.5321 0.3869 0.7613 0.110 Uiso 1 1 calc R . .
C67 C 0.5388(8) 0.4510(8) 0.7560(8) 0.136(9) Uiso 1 1 d . . .
H67A H 0.5574 0.4725 0.7669 0.163 Uiso 1 1 calc R G .
H67B H 0.5098 0.4573 0.7641 0.163 Uiso 1 1 calc R . .
C68 C 0.5402(10) 0.4568(10) 0.7146(9) 0.095(10) Uiso 0.60 1 d P G .
H68A H 0.5392 0.4869 0.7088 0.142 Uiso 1 1 calc R . .
H68B H 0.5160 0.4427 0.7036 0.142 Uiso 1 1 calc R . .
H68C H 0.5662 0.4446 0.7051 0.142 Uiso 1 1 calc R . .
C69 C 0.5826(7) 0.3206(7) 0.7703(6) 0.102(7) Uiso 1 1 d . . .
H69A H 0.5544 0.3265 0.7803 0.123 Uiso 1 1 calc R G .
H69B H 0.5937 0.2957 0.7832 0.123 Uiso 1 1 calc R . .
C70 C 0.5770(15) 0.3080(15) 0.7277(14) 0.175(19) Uiso 0.70 1 d P G .
H70A H 0.6020 0.2924 0.7190 0.210 Uiso 0.50 1 calc PR . .
H70B H 0.5737 0.3336 0.7128 0.210 Uiso 0.50 1 calc PR . .
C71 C 0.5349(9) 0.2785(9) 0.7246(9) 0.097(10) Uiso 0.70 1 d P . .
H71A H 0.5359 0.2640 0.7009 0.117 Uiso 1 1 calc R G .
H71B H 0.5369 0.2565 0.7435 0.117 Uiso 1 1 calc R . .
C72 C 0.4960(12) 0.2968(12) 0.7276(11) 0.100(13) Uiso 0.50 1 d P G .
H72A H 0.4757 0.2759 0.7364 0.150 Uiso 1 1 calc R . .
H72B H 0.4870 0.3072 0.7039 0.150 Uiso 1 1 calc R . .
H72C H 0.4974 0.3202 0.7448 0.150 Uiso 1 1 calc R . .
C73 C 0.1058(6) 0.4341(6) 0.8160(5) 0.079(5) Uiso 1 1 d . . .
H73A H 0.0845 0.4554 0.8094 0.095 Uiso 1 1 calc R . .
H73B H 0.1303 0.4380 0.7997 0.095 Uiso 1 1 calc R . .
C74 C 0.1198(9) 0.4421(8) 0.8545(8) 0.137(9) Uiso 1 1 d . . .
H74A H 0.1446 0.4243 0.8600 0.165 Uiso 1 1 calc R . .
H74B H 0.0969 0.4341 0.8713 0.165 Uiso 1 1 calc R . .
C75 C 0.1317(11) 0.4900(11) 0.8607(11) 0.135(13) Uiso 0.70 1 d P . .
H75A H 0.1608 0.4931 0.8516 0.162 Uiso 1 1 calc R . .
H75B H 0.1136 0.5062 0.8439 0.162 Uiso 1 1 calc R . .
C76 C 0.1305(13) 0.5118(13) 0.8929(11) 0.092(12) Uiso 0.50 1 d P . .
H76A H 0.1536 0.5323 0.8935 0.138 Uiso 0.50 1 calc PR . .
H76B H 0.1336 0.4921 0.9132 0.138 Uiso 0.50 1 calc PR . .
H76C H 0.1036 0.5266 0.8950 0.138 Uiso 0.50 1 calc PR . .
C77 C 0.0471(6) 0.3869(6) 0.8292(6) 0.086(6) Uiso 1 1 d . . .
H77A H 0.0522 0.3894 0.8556 0.103 Uiso 1 1 calc R . .
H77B H 0.0379 0.3576 0.8245 0.103 Uiso 1 1 calc R . .
C78 C 0.0108(7) 0.4163(7) 0.8192(7) 0.115(8) Uiso 1 1 d . . .
H78A H 0.0213 0.4456 0.8194 0.139 Uiso 1 1 calc R . .
H78B H 0.0017 0.4099 0.7941 0.139 Uiso 1 1 calc R . .
C79 C -0.0268(6) 0.4137(7) 0.8435(6) 0.095(6) Uiso 1 1 d . . .
H79A H -0.0339 0.3838 0.8476 0.114 Uiso 1 1 calc R . .
H79B H -0.0511 0.4270 0.8312 0.114 Uiso 1 1 calc R . .
C80 C -0.0198(7) 0.4355(7) 0.8807(6) 0.113(8) Uiso 1 1 d . . .
H80A H -0.0460 0.4351 0.8946 0.170 Uiso 1 1 calc R . .
H80B H -0.0110 0.4647 0.8768 0.170 Uiso 1 1 calc R . .
H80C H 0.0021 0.4205 0.8942 0.170 Uiso 1 1 calc R . .
C81 C 0.0823(7) 0.3901(6) 0.7690(6) 0.095(6) Uiso 1 1 d . . .
H81A H 0.1093 0.3960 0.7568 0.114 Uiso 1 1 calc R . .
H81B H 0.0619 0.4119 0.7613 0.114 Uiso 1 1 calc R . .
C82 C 0.0658(8) 0.3459(8) 0.7561(7) 0.129(9) Uiso 1 1 d . . .
H82A H 0.0400 0.3385 0.7696 0.154 Uiso 1 1 calc R . .
H82B H 0.0873 0.3242 0.7611 0.154 Uiso 1 1 calc R . .
C83 C 0.0556(9) 0.3471(9) 0.7129(8) 0.145(10) Uiso 1 1 d . . .
H83A H 0.0805 0.3572 0.6993 0.174 Uiso 1 1 calc R . .
H83B H 0.0484 0.3186 0.7041 0.174 Uiso 1 1 calc R . .
C84 C 0.0222(8) 0.3741(8) 0.7077(7) 0.130(9) Uiso 1 1 d . . .
H84A H 0.0247 0.3876 0.6839 0.195 Uiso 1 1 calc R . .
H84B H 0.0223 0.3957 0.7267 0.195 Uiso 1 1 calc R . .
H84C H -0.0042 0.3582 0.7088 0.195 Uiso 1 1 calc R . .
C85 C 0.1148(8) 0.3567(7) 0.8210(7) 0.123(9) Uiso 1 1 d . . .
H85A H 0.1009 0.3310 0.8117 0.147 Uiso 1 1 calc R . .
H85B H 0.1141 0.3550 0.8478 0.147 Uiso 1 1 calc R . .
C86 C 0.1605(8) 0.3550(8) 0.8095(8) 0.138(10) Uiso 1 1 d D . .
H86A H 0.1736 0.3819 0.8171 0.166 Uiso 1 1 calc R . .
H86B H 0.1608 0.3547 0.7826 0.166 Uiso 1 1 calc R . .
C87 C 0.1898(9) 0.3194(8) 0.8223(7) 0.143(10) Uiso 1 1 d D . .
H87A H 0.1749 0.2922 0.8205 0.172 Uiso 1 1 calc R . .
H87B H 0.2148 0.3182 0.8064 0.172 Uiso 1 1 calc R . .
C88 C 0.2029(17) 0.3262(18) 0.8592(10) 0.16(2) Uiso 0.50 1 d PD . .
H88A H 0.2178 0.3012 0.8680 0.237 Uiso 0.50 1 calc PR . .
H88B H 0.1781 0.3313 0.8744 0.237 Uiso 0.50 1 calc PR . .
H88C H 0.2216 0.3506 0.8602 0.237 Uiso 0.50 1 calc PR . .

loop_
_atom_site_aniso_label
_atom_site_aniso_U_11
_atom_site_aniso_U_22
_atom_site_aniso_U_33
_atom_site_aniso_U_23
_atom_site_aniso_U_13
_atom_site_aniso_U_12
Mo1 0.0384(6) 0.0351(7) 0.0346(7) 0.0018(6) 0.0107(6) 0.0020(5)
Mo2 0.0343(6) 0.0366(7) 0.0304(7) 0.0002(5) -0.0005(5) -0.0032(5)
Mo3 0.0407(7) 0.0357(7) 0.0322(7) -0.0005(6) 0.0007(6) 0.0003(5)
Mo4 0.0362(7) 0.0402(7) 0.0313(7) 0.0049(6) 0.0048(6) -0.0061(5)
Mo5 0.0330(7) 0.0404(7) 0.0376(7) 0.0020(6) 0.0034(5) -0.0080(5)
Mo6 0.0368(7) 0.0423(7) 0.0359(8) 0.0031(6) -0.0012(6) -0.0115(5)
Mn 0.0236(9) 0.0307(9) 0.0275(10) 0.0021(9) 0.0012(7) -0.0009(7)
O1 0.029(5) 0.034(5) 0.029(5) 0.006(4) -0.006(4) -0.001(4)
O2 0.035(5) 0.029(5) 0.040(6) 0.001(4) 0.007(5) 0.001(4)
O3 0.029(4) 0.030(4) 0.028(5) 0.002(4) 0.007(4) -0.005(4)
O4 0.032(5) 0.041(5) 0.031(6) 0.003(4) -0.004(4) 0.003(4)
O5 0.029(5) 0.050(6) 0.041(6) -0.002(5) -0.007(4) -0.003(4)
O6 0.067(7) 0.040(5) 0.049(7) 0.005(5) 0.004(5) -0.013(5)
O7 0.057(6) 0.029(5) 0.050(6) -0.005(5) 0.001(5) 0.005(4)
O8 0.019(4) 0.038(5) 0.045(6) 0.008(4) -0.008(4) 0.001(4)
O9 0.058(6) 0.039(5) 0.052(7) 0.004(5) 0.009(5) -0.017(4)
O10 0.058(6) 0.044(5) 0.047(6) 0.003(5) 0.007(5) -0.005(5)
O11 0.028(5) 0.074(7) 0.060(7) 0.007(6) 0.002(5) -0.009(5)
O12 0.043(5) 0.037(5) 0.038(6) 0.003(4) -0.006(5) 0.001(4)
O13 0.029(5) 0.055(6) 0.067(7) 0.002(5) 0.015(5) -0.011(4)
O14 0.035(5) 0.031(5) 0.040(6) 0.011(4) 0.009(4) -0.006(4)
O15 0.038(5) 0.030(5) 0.028(5) -0.002(4) 0.002(4) 0.004(4)
O16 0.032(5) 0.049(6) 0.033(6) -0.002(4) -0.003(4) -0.007(4)
O17 0.031(5) 0.043(5) 0.030(5) -0.002(4) 0.001(4) -0.001(4)
O18 0.038(5) 0.044(5) 0.062(7) 0.002(5) 0.024(5) -0.002(4)
O19 0.031(5) 0.029(5) 0.055(7) 0.003(4) 0.005(4) 0.002(4)
O20 0.076(7) 0.039(6) 0.040(6) 0.000(5) 0.022(5) 0.017(5)
O21 0.048(6) 0.050(6) 0.033(6) -0.005(5) -0.005(5) 0.002(5)
O22 0.035(5) 0.069(7) 0.063(7) 0.001(6) -0.001(5) -0.018(5)
O23 0.054(6) 0.055(6) 0.030(6) 0.008(5) 0.003(5) -0.016(5)
O24 0.044(5) 0.050(6) 0.047(6) 0.008(5) -0.011(5) -0.011(5)
N1 0.038(7) 0.064(8) 0.037(8) 0.009(6) -0.003(6) 0.009(6)
N2 0.035(7) 0.057(8) 0.050(8) 0.008(6) 0.005(6) 0.018(6)
C10 0.028(7) 0.037(7) 0.026(8) 0.002(6) -0.001(6) -0.007(6)
C11 0.033(8) 0.061(9) 0.033(9) 0.009(7) -0.001(6) 0.008(7)
C12 0.032(7) 0.030(7) 0.030(8) -0.002(6) -0.006(6) 0.005(6)
C13 0.043(8) 0.046(8) 0.028(8) 0.008(7) -0.010(7) 0.009(7)
C14 0.051(11) 0.052(10) 0.100(15) 0.033(10) 0.011(10) 0.021(8)
C15 0.036(9) 0.067(11) 0.103(16) 0.018(10) 0.024(9) 0.032(8)
C16 0.033(9) 0.110(15) 0.065(13) 0.038(11) 0.006(8) 0.032(9)
C21 0.032(7) 0.049(8) 0.025(8) 0.000(6) -0.009(6) 0.023(6)
C22 0.043(8) 0.038(7) 0.040(9) 0.017(7) 0.002(7) 0.012(6)
C23 0.031(7) 0.037(8) 0.052(10) 0.012(7) -0.004(7) 0.004(6)
C24 0.034(7) 0.035(7) 0.061(11) 0.004(8) 0.009(7) 0.021(6)
C25 0.061(12) 0.054(10) 0.063(12) 0.001(8) -0.007(9) -0.001(8)
C26 0.043(9) 0.057(10) 0.050(10) 0.006(8) -0.010(7) 0.022(7)
C27 0.061(11) 0.136(18) 0.037(11) -0.010(11) -0.009(8) 0.040(12)
C28 0.081(14) 0.087(13) 0.060(12) 0.025(10) -0.006(10) 0.036(10)
C29 0.076(15) 0.118(17) 0.057(12) 0.001(12) -0.016(11) 0.057(12)
C30 0.041(11) 0.15(2) 0.12(2) 0.026(17) -0.005(12) 0.036(13)
C31 0.033(10) 0.097(14) 0.129(18) 0.029(13) -0.018(10) 0.024(9)

loop_
_atom_type_symbol
_atom_type_description
_atom_type_scat_dispersion_real
_atom_type_scat_dispersion_imag
_atom_type_scat_source
Mo Mo -1.6832 0.6857 'International Tables Vol C Tables 4.2.6.8 and 6.1.1.4'
Mn Mn 0.3368 0.7283 'International Tables Vol C Tables 4.2.6.8 and 6.1.1.4'
O O 0.0106 0.0060 'International Tables Vol C Tables 4.2.6.8 and 6.1.1.4'
N N 0.0061 0.0033 'International Tables Vol C Tables 4.2.6.8 and 6.1.1.4'
C C 0.0033 0.0016 'International Tables Vol C Tables 4.2.6.8 and 6.1.1.4'
H H 0.0000 0.0000 'International Tables Vol C Tables 4.2.6.8 and 6.1.1.4'

loop_
_geom_angle_atom_site_label_1
_geom_angle_atom_site_label_2
_geom_angle_atom_site_label_3
_geom_angle
O20 Mo1 O18 104.2(5)
O20 Mo1 O2 102.7(4)
O18 Mo1 O2 98.3(4)
O20 Mo1 O19 98.3(4)
O18 Mo1 O19 102.3(4)
O2 Mo1 O19 145.8(4)
O20 Mo1 O8 160.6(4)
O18 Mo1 O8 94.1(4)
O2 Mo1 O8 80.8(3)
O19 Mo1 O8 70.9(3)
O20 Mo1 O15 93.7(4)
O18 Mo1 O15 161.2(4)
O2 Mo1 O15 71.7(3)
O19 Mo1 O15 80.4(3)
O8 Mo1 O15 69.0(3)
O24 Mo2 O7 106.1(5)
O24 Mo2 O17 101.5(4)
O7 Mo2 O17 98.9(4)
O24 Mo2 O5 98.7(4)
O7 Mo2 O5 103.2(4)
O17 Mo2 O5 144.3(4)
O24 Mo2 O3 158.9(4)
O7 Mo2 O3 94.0(4)
O17 Mo2 O3 81.0(3)
O5 Mo2 O3 69.9(3)
O24 Mo2 O1 89.4(4)
O7 Mo2 O1 163.1(4)
O17 Mo2 O1 70.8(3)
O5 Mo2 O1 80.4(3)
O3 Mo2 O1 71.5(3)
O21 Mo3 O10 104.6(5)
O21 Mo3 O16 97.1(4)
O10 Mo3 O16 102.7(4)
O21 Mo3 O2 102.0(4)
O10 Mo3 O2 100.4(4)
O16 Mo3 O2 145.1(4)
O21 Mo3 O12 159.5(4)
O10 Mo3 O12 94.5(4)
O16 Mo3 O12 71.1(4)
O2 Mo3 O12 81.4(4)
O21 Mo3 O15 90.8(4)
O10 Mo3 O15 163.4(4)
O16 Mo3 O15 81.0(3)
O2 Mo3 O15 69.8(3)
O12 Mo3 O15 71.2(3)
O23 Mo4 O13 106.2(5)
O23 Mo4 O14 97.7(4)
O13 Mo4 O14 101.9(4)
O23 Mo4 O17 102.6(4)
O13 Mo4 O17 97.5(4)
O14 Mo4 O17 146.6(4)
O23 Mo4 O4 160.6(4)
O13 Mo4 O4 91.9(4)
O14 Mo4 O4 71.3(3)
O17 Mo4 O4 81.3(3)
O23 Mo4 O1 93.0(4)
O13 Mo4 O1 160.1(4)
O14 Mo4 O1 80.1(3)
O17 Mo4 O1 72.7(3)
O4 Mo4 O1 69.8(3)
O11 Mo5 O9 105.8(4)
O11 Mo5 O5 99.5(4)
O9 Mo5 O5 103.4(4)
O11 Mo5 O19 101.1(4)
O9 Mo5 O19 97.9(4)
O5 Mo5 O19 144.9(3)
O11 Mo5 O3 160.0(4)
O9 Mo5 O3 93.5(4)
O5 Mo5 O3 70.1(3)
O19 Mo5 O3 81.2(3)
O11 Mo5 O8 90.0(4)
O9 Mo5 O8 162.3(4)
O5 Mo5 O8 81.1(4)
O19 Mo5 O8 70.8(3)
O3 Mo5 O8 71.8(3)
O6 Mo6 O22 104.2(5)
O6 Mo6 O14 100.6(4)
O22 Mo6 O14 101.1(4)
O6 Mo6 O16 102.8(4)
O22 Mo6 O16 97.4(4)
O14 Mo6 O16 145.5(3)
O6 Mo6 O12 92.7(4)
O22 Mo6 O12 161.5(4)
O14 Mo6 O12 82.8(3)
O16 Mo6 O12 71.1(3)
O6 Mo6 O4 162.5(4)
O22 Mo6 O4 92.1(4)
O14 Mo6 O4 69.5(3)
O16 Mo6 O4 81.0(4)
O12 Mo6 O4 72.2(3)
O15 Mn O1 179.1(4)
O15 Mn O8 87.0(4)
O1 Mn O8 93.2(4)
O15 Mn O4 92.9(4)
O1 Mn O4 86.9(4)
O8 Mn O4 179.9(5)
O15 Mn O3 93.4(3)
O1 Mn O3 87.5(3)
O8 Mn O3 86.9(3)
O4 Mn O3 93.2(3)
O15 Mn O12 87.1(4)
O1 Mn O12 92.1(4)
O8 Mn O12 92.8(4)
O4 Mn O12 87.1(3)
O3 Mn O12 179.4(4)
C23 O1 Mn 116.7(8)
C23 O1 Mo4 122.2(7)
Mn O1 Mo4 101.4(3)
C23 O1 Mo2 121.5(7)
Mn O1 Mo2 100.5(3)
Mo4 O1 Mo2 89.3(3)
Mo1 O2 Mo3 122.6(4)
C13 O3 Mn 112.2(7)
C13 O3 Mo2 122.0(7)
Mn O3 Mo2 100.5(3)
C13 O3 Mo5 125.3(7)
Mn O3 Mo5 99.6(3)
Mo2 O3 Mo5 92.5(3)
C11 O4 Mn 115.9(7)
C11 O4 Mo4 121.0(8)
Mn O4 Mo4 101.8(4)
C11 O4 Mo6 121.8(8)
Mn O4 Mo6 100.8(3)
Mo4 O4 Mo6 90.7(3)
Mo5 O5 Mo2 122.9(4)
C24 O8 Mn 116.8(7)
C24 O8 Mo1 119.4(8)
Mn O8 Mo1 101.7(3)
C24 O8 Mo5 121.7(7)
Mn O8 Mo5 101.7(3)
Mo1 O8 Mo5 90.7(3)
C22 O12 Mn 115.1(7)
C22 O12 Mo6 123.0(7)
Mn O12 Mo6 99.9(4)
C22 O12 Mo3 121.6(8)
Mn O12 Mo3 99.7(3)
Mo6 O12 Mo3 92.4(3)
Mo6 O14 Mo4 123.6(4)
C12 O15 Mn 116.4(7)
C12 O15 Mo1 118.2(7)
Mn O15 Mo1 102.4(4)
C12 O15 Mo3 123.3(7)
Mn O15 Mo3 102.0(3)
Mo1 O15 Mo3 89.7(3)
Mo3 O16 Mo6 121.1(4)
Mo2 O17 Mo4 121.4(4)
Mo5 O19 Mo1 121.6(4)
O28 O28" O28' 131(3)
C14 N1 C10 123.5(13)
C25 N2 C21 121.5(13)
C53 N3 C41 112.0(18)
C53 N3 C49 103.8(18)
C41 N3 C49 115.0(18)
C53 N3 C45 109.8(18)
C41 N3 C45 106.4(17)
C49 N3 C45 109.9(17)
C65 N4 C57 106.1(17)
C65 N4 C69 110.8(17)
C57 N4 C69 109.0(17)
C65 N4 C61 112.1(17)
C57 N4 C61 109.9(17)
C69 N4 C61 109.0(17)
C73 N5 C85 117.2(17)
C73 N5 C77 112.9(16)
C85 N5 C77 104.2(16)
C73 N5 C81 106.0(15)
C85 N5 C81 106.8(17)
C77 N5 C81 109.6(16)
N1 C10 C13 104.1(10)
N1 C10 C12 102.4(10)
C13 C10 C12 112.3(10)
N1 C10 C11 112.5(10)
C13 C10 C11 112.7(11)
C12 C10 C11 112.1(11)
O4 C11 C10 114.6(10)
O15 C12 C10 113.5(10)
O3 C13 C10 115.2(10)
N1 C14 C15 121.5(16)
C16 C15 C20 118.0(19)
C16 C15 C14 124.4(15)
C20 C15 C14 118(2)
C15 C16 C17 120.9(17)
C18 C17 C16 123(2)
C19 C18 C17 119(3)
C18 C19 C20 118(3)
C15 C20 C19 118(3)
N2 C21 C23 103.1(11)
N2 C21 C24 114.6(11)
C23 C21 C24 112.6(11)
N2 C21 C22 102.3(11)
C23 C21 C22 112.3(11)
C24 C21 C22 111.3(11)
O12 C22 C21 112.6(10)
O1 C23 C21 114.9(11)
O8 C24 C21 114.0(10)
N2 C25 C26 124.5(15)
C27 C26 C31 121.5(13)
C27 C26 C25 119.6(14)
C31 C26 C25 118.9(15)
C28 C27 C26 115.0(16)
C29 C28 C27 124.4(19)
C30 C29 C28 118.7(17)
C29 C30 C31 124.6(19)
C30 C31 C26 115.8(19)
C42 C41 N3 118.8(19)
C43 C42 C41 117(2)
C42 C43 C44 124(2)
C46 C45 N3 121(2)
C47 C46 C45 111(2)
C46 C47 C48 113(2)
N3 C49 C50 113.3(19)
C49 C50 C51 106.3(18)
C52 C51 C50 108.8(16)
N3 C53 C54 119(2)
C53 C54 C55 115(2)
C56 C55 C54 97(2)
C58 C57 N4 112(2)
C57 C58 C59 106(2)
C60 C59 C58 117(2)
C62 C61 N4 118.2(17)
C63 C62 C61 109.5(17)
C64 C63 C62 114(2)
C66 C65 N4 115.1(17)
C65 C66 C67 111.6(19)
C66 C67 C68 118(2)
N4 C69 C70 118(2)
C69 C70 C71 107(3)
C72 C71 C70 119(3)
N5 C73 C74 114.6(18)
C73 C74 C75 112(2)
C76 C75 C74 127(3)
N5 C77 C78 117.3(17)
C79 C78 C77 115.1(19)
C78 C79 C80 112.9(19)
N5 C81 C82 114.2(18)
C81 C82 C83 110(2)
C84 C83 C82 108(2)
N5 C85 C86 119(2)
C85 C86 C87 121(2)
C88 C87 C86 111(3)

loop_
_geom_bond_atom_site_label_1
_geom_bond_atom_site_label_2
_geom_bond_distance
Mo1 O20 1.677(10)
Mo1 O18 1.684(8)
Mo1 O2 1.905(8)
Mo1 O19 1.959(8)
Mo1 O8 2.345(10)
Mo1 O15 2.349(8)
Mo2 O24 1.695(9)
Mo2 O7 1.724(8)
Mo2 O17 1.922(8)
Mo2 O5 1.927(9)
Mo2 O3 2.320(9)
Mo2 O1 2.439(8)
Mo3 O21 1.695(9)
Mo3 O10 1.716(8)
Mo3 O16 1.919(9)
Mo3 O2 1.928(8)
Mo3 O12 2.327(9)
Mo3 O15 2.417(8)
Mo4 O23 1.683(9)
Mo4 O13 1.707(8)
Mo4 O14 1.920(8)
Mo4 O17 1.936(8)
Mo4 O4 2.331(9)
Mo4 O1 2.349(8)
Mo5 O11 1.704(9)
Mo5 O9 1.713(9)
Mo5 O5 1.897(10)
Mo5 O19 1.899(10)
Mo5 O3 2.332(8)
Mo5 O8 2.388(8)
Mo6 O6 1.716(9)
Mo6 O22 1.718(9)
Mo6 O14 1.910(9)
Mo6 O16 1.931(9)
Mo6 O12 2.316(9)
Mo6 O4 2.415(8)
Mn O15 1.917(9)
Mn O1 1.942(9)
Mn O8 1.944(8)
Mn O4 1.950(8)
Mn O3 2.078(8)
Mn O12 2.092(8)
O1 C23 1.433(15)
O3 C13 1.463(15)
O4 C11 1.434(15)
O8 C24 1.451(14)
O12 C22 1.443(15)
O15 C12 1.466(14)
O25 O25' 1.22(5)
O26' O26 1.07(5)
O27' O27 1.41(4)
O28 O28" 1.20(3)
O28' O28" 1.21(4)
N1 C14 1.222(18)
N1 C10 1.485(17)
N2 C25 1.273(18)
N2 C21 1.443(17)
N3 C53 1.46(3)
N3 C41 1.46(2)
N3 C49 1.49(3)
N3 C45 1.58(3)
N4 C65 1.50(2)
N4 C57 1.52(3)
N4 C69 1.55(3)
N4 C61 1.58(3)
N5 C73 1.42(2)
N5 C85 1.49(2)
N5 C77 1.52(2)
N5 C81 1.53(3)
C10 C13 1.509(17)
C10 C12 1.521(17)
C10 C11 1.529(18)
C14 C15 1.46(2)
C15 C16 1.30(2)
C15 C20 1.40(3)
C16 C17 1.38(3)
C17 C18 1.35(3)
C18 C19 1.29(3)
C19 C20 1.49(4)
C21 C23 1.533(19)
C21 C24 1.535(19)
C21 C22 1.585(19)
C25 C26 1.50(2)
C26 C27 1.43(2)
C26 C31 1.43(2)
C27 C28 1.39(2)
C28 C29 1.35(3)
C29 C30 1.33(3)
C30 C31 1.38(2)
C41 C42 1.46(3)
C42 C43 1.41(3)
C43 C44 1.41(3)
C45 C46 1.55(3)
C46 C47 1.49(3)
C47 C48 1.551(18)
C49 C50 1.52(3)
C50 C51 1.61(3)
C51 C52 1.54(2)
C53 C54 1.56(3)
C54 C55 1.66(4)
C55 C56 1.35(3)
C57 C58 1.43(3)
C58 C59 1.56(3)
C59 C60 1.45(3)
C61 C62 1.51(3)
C62 C63 1.48(3)
C63 C64 1.41(3)
C65 C66 1.49(2)
C66 C67 1.51(3)
C67 C68 1.54(4)
C69 C70 1.63(5)
C70 C71 1.64(5)
C71 C72 1.37(4)
C73 C74 1.51(3)
C74 C75 1.59(4)
C75 C76 1.38(5)
C77 C78 1.53(3)
C78 C79 1.50(3)
C79 C80 1.56(3)
C81 C82 1.57(3)
C82 C83 1.63(3)
C83 C84 1.38(3)
C85 C86 1.52(3)
C86 C87 1.541(17)
C87 C88 1.44(2)
